data_2206440
loop_
_publ_author_name
'Fu, Yun-Long'
'Xu, Zhi-Wei'
'Ren, Jia-Lin'
'Ng, Seik Weng'

_publ_section_title
;
 Langbeinite-type mixed-valence (NH~4~)(H~3~O)Ti^III^Ti^IV^(PO~4~)~3~
;
_journal_coeditor_code HB6237
_journal_issue 8
_journal_name_full 'Acta Crystallographica Section E'
_journal_page_first i158
_journal_page_last i159
_journal_paper_doi 10.1107/S1600536805021392
_journal_volume 61
_journal_year 2005
_chemical_formula_iupac '(N H4) (H3 O) Ti2 (P O4)3'
_chemical_formula_moiety 'O12 P3 Ti2, H4 N, H3 O'
_chemical_formula_structural 'N H4 +, O H3 +, P3 O12 Ti2 2-'
_chemical_formula_sum 'H7 N O13 P3 Ti2'
_chemical_formula_weight 417.78
_chemical_name_systematic
;
ammonium oxonium dititanium(III,IV) tris(phosphate)
;
_space_group_IT_number 198
_symmetry_cell_setting cubic
_symmetry_space_group_name_Hall 'P 2ac 2ab 3'
_symmetry_space_group_name_H-M 'P 21 3'
_atom_sites_solution_hydrogens difmap
_atom_sites_solution_primary direct
_atom_sites_solution_secondary difmap
_audit_creation_method SHELXL-97
_cell_angle_alpha 90.00
_cell_angle_beta 90.00
_cell_angle_gamma 90.00
_cell_formula_units_Z 4
_cell_length_a 9.9384(4)
_cell_length_b 9.9384(4)
_cell_length_c 9.9384(4)
_cell_measurement_reflns_used 8307
_cell_measurement_temperature 295(2)
_cell_measurement_theta_max 28.1
_cell_measurement_theta_min 3.4
_cell_volume 981.63(7)
_computing_cell_refinement 'SAINT (Bruker, 2002)'
_computing_data_collection 'SMART (Bruker, 2002)'
_computing_data_reduction SAINT
_computing_molecular_graphics 'ORTEPII (Johnson, 1976)'
_computing_publication_material SHELXL97
_computing_structure_refinement 'SHELXL97 (Sheldrick, 1997)'
_computing_structure_solution 'SHELXS97 (Sheldrick, 1997)'
_diffrn_ambient_temperature 295(2)
_diffrn_measured_fraction_theta_full 0.99
_diffrn_measured_fraction_theta_max 0.99
_diffrn_measurement_device_type 'Bruker APEX area-detector'
_diffrn_measurement_method '\f and \w'
_diffrn_radiation_monochromator graphite
_diffrn_radiation_source 'fine-focus sealed tube'
_diffrn_radiation_type MoK\a
_diffrn_radiation_wavelength 0.71073
_diffrn_reflns_av_R_equivalents 0.026
_diffrn_reflns_av_sigmaI/netI 0.012
_diffrn_reflns_limit_h_max 13
_diffrn_reflns_limit_h_min -13
_diffrn_reflns_limit_k_max 13
_diffrn_reflns_limit_k_min -13
_diffrn_reflns_limit_l_max 13
_diffrn_reflns_limit_l_min -13
_diffrn_reflns_number 10934
_diffrn_reflns_theta_full 28.4
_diffrn_reflns_theta_max 28.4
_diffrn_reflns_theta_min 2.9
_diffrn_standards_decay_% 0
_diffrn_standards_interval_count 0
_diffrn_standards_interval_time 0
_diffrn_standards_number 0
_exptl_absorpt_coefficient_mu 2.199
_exptl_absorpt_correction_T_max 0.778
_exptl_absorpt_correction_T_min 0.666
_exptl_absorpt_correction_type multi-scan
_exptl_absorpt_process_details '(SADABS; Sheldrick, 1996)'
_exptl_crystal_colour Black
_exptl_crystal_density_diffrn 2.827
_exptl_crystal_density_method 'not measured'
_exptl_crystal_description Block
_exptl_crystal_F_000 828
_exptl_crystal_size_max 0.19
_exptl_crystal_size_mid 0.19
_exptl_crystal_size_min 0.12
_refine_diff_density_max 0.48
_refine_diff_density_min -0.45
_refine_ls_abs_structure_details 'Flack (1983), 339 Friedel pairs'
_refine_ls_abs_structure_Flack 0.02(4)
_refine_ls_extinction_method none
_refine_ls_goodness_of_fit_ref 1.07
_refine_ls_hydrogen_treatment refall
_refine_ls_matrix_type full
_refine_ls_number_parameters 68
_refine_ls_number_reflns 816
_refine_ls_number_restraints 3
_refine_ls_restrained_S_all 1.07
_refine_ls_R_factor_all 0.022
_refine_ls_R_factor_gt 0.022
_refine_ls_shift/su_max 0.001
_refine_ls_shift/su_mean 0.000
_refine_ls_structure_factor_coef Fsqd
_refine_ls_weighting_details 'calc w = 1/[\s^2^(Fo^2^)+(0.0438P)^2^+1.2965P] where P = (Fo^2^+2Fc^2^)/3'
_refine_ls_weighting_scheme calc
_refine_ls_wR_factor_gt 0.065
_refine_ls_wR_factor_ref 0.065
_reflns_number_gt 815
_reflns_number_total 816
_reflns_threshold_expression I>2\s(I)
_cod_data_source_file hb6237.cif
_cod_data_source_block I
_cod_depositor_comments
;
The following automatic conversions were performed:
'_symmetry_cell_setting' value 'Cubic' changed to 'cubic' according to
'/home/saulius/struct/CIF-dictionaries/cif_core.dic' dictionary named
'cif_core.dic' version 2.4.1 from 2010-06-29.

Automatic conversion script
Id: cif_fix_enum 1527 2010-12-29 10:47:43Z saulius 

The following automatic conversions were performed:

'_symmetry_cell_setting' value 'Cubic' changed to 'cubic' according
to /home/saulius/struct/CIF-dictionaries/cif_core.dic dictionary
named 'cif_core.dic' version 2.4.1 from 2010-06-29.

Automatic conversion script
Id: cif_fix_values 1715 2011-07-08 13:25:40Z adriana 
;
_cod_original_cell_volume 981.63(4)
_cod_database_code 2206440
_cod_database_fobs_code 2206440

loop_
_symmetry_equiv_pos_as_xyz
'x, y, z'
'-x+1/2, -y, z+1/2'
'x+1/2, -y+1/2, -z'
'-x, y+1/2, -z+1/2'
'y, z, x'
'-y+1/2, -z, x+1/2'
'y+1/2, -z+1/2, -x'
'-y, z+1/2, -x+1/2'
'z, x, y'
'-z, x+1/2, -y+1/2'
'-z+1/2, -x, y+1/2'
'z+1/2, -x+1/2, -y'

loop_
_atom_site_label
_atom_site_fract_x
_atom_site_fract_y
_atom_site_fract_z
_atom_site_U_iso_or_equiv
_atom_site_adp_type
_atom_site_calc_flag
_atom_site_refinement_flags
_atom_site_occupancy
_atom_site_type_symbol
Ti1 0.08490(5) 0.08490(5) 0.08490(5) 0.0071(2) Uani d S 1 Ti
Ti2 0.35671(5) 0.35671(5) 0.35671(5) 0.0071(2) Uani d S 1 Ti
P1 0.04433(7) 0.26610(7) 0.37696(7) 0.0076(2) Uani d . 1 P
O1 0.0192(2) 0.1803(2) 0.2525(2) 0.0150(10) Uani d . 1 O
O2 0.1946(2) 0.2620(2) 0.4174(2) 0.0120(10) Uani d . 1 O
O3 -0.0021(2) 0.4103(2) 0.3520(2) 0.0140(10) Uani d . 1 O
O4 -0.0365(2) 0.2042(2) 0.4940(2) 0.0140(10) Uani d . 1 O
O5 0.2143(3) 0.2857(3) 0.7143(3) 0.0350(10) Uani d SD 1 O
N1 -0.0733(3) 0.4267(3) 0.0733(3) 0.0150(10) Uani d SD 1 N
H1 -0.038(4) 0.427(5) 0.152(2) 0.030(10) Uiso d D 1 H
H2 -0.0240(10) 0.4760(10) 0.0240(10) 0.05(3) Uiso d SD 1 H
H3 0.219(8) 0.234(6) 0.645(5) 0.10(3) Uiso d D 1 H

loop_
_atom_site_aniso_label
_atom_site_aniso_U_11
_atom_site_aniso_U_22
_atom_site_aniso_U_33
_atom_site_aniso_U_12
_atom_site_aniso_U_13
_atom_site_aniso_U_23
Ti1 0.0071(2) 0.0071(2) 0.0071(2) 0.0000(2) 0.0000(2) 0.0000(2)
Ti2 0.0071(2) 0.0071(2) 0.0071(2) 0.0000(2) 0.0000(2) 0.0000(2)
P1 0.0076(3) 0.0080(3) 0.0070(3) 0.0001(2) 0.0006(2) -0.0002(2)
O1 0.0160(10) 0.0170(10) 0.0110(10) -0.0010(10) 0.0010(10) -0.0040(10)
O2 0.0080(10) 0.0130(10) 0.0140(10) -0.0010(10) -0.0010(10) 0.0020(10)
O3 0.0130(10) 0.0100(10) 0.0180(10) 0.0040(10) 0.0020(10) 0.0030(10)
O4 0.0150(10) 0.0160(10) 0.0130(10) 0.0000(10) 0.0060(10) 0.0040(10)
O5 0.0350(10) 0.0350(10) 0.0350(10) -0.0020(10) 0.0020(10) -0.0020(10)
N1 0.0150(10) 0.0150(10) 0.0150(10) -0.0010(10) 0.0010(10) 0.0010(10)

loop_
_atom_type_symbol
_atom_type_description
_atom_type_scat_dispersion_real
_atom_type_scat_dispersion_imag
_atom_type_scat_source
H H 0.0000 0.0000 'International Tables Vol C Tables 4.2.6.8 and 6.1.1.4'
N N 0.0061 0.0033 'International Tables Vol C Tables 4.2.6.8 and 6.1.1.4'
O O 0.0106 0.0060 'International Tables Vol C Tables 4.2.6.8 and 6.1.1.4'
P P 0.1023 0.0942 'International Tables Vol C Tables 4.2.6.8 and 6.1.1.4'
Ti Ti 0.2776 0.4457 'International Tables Vol C Tables 4.2.6.8 and 6.1.1.4'

loop_
_geom_angle_atom_site_label_1
_geom_angle_atom_site_label_2
_geom_angle_atom_site_label_3
_geom_angle_site_symmetry_1
_geom_angle_site_symmetry_3
_geom_angle
_geom_angle_publ_flag
O1 Ti1 O1 . 5 91.80(10) n
O1 Ti1 O1 . 9 91.80(10) no
O1 Ti1 O3 . 4_545 90.90(10) n
O1 Ti1 O3 . 7_455 85.00(10) n
O1 Ti1 O3 . 11_554 175.90(10) n
O1 Ti1 O1 5 9 91.80(10) no
O1 Ti1 O3 5 4_545 175.90(10) no
O1 Ti1 O3 5 7_455 90.90(10) no
O1 Ti1 O3 5 11_554 85.00(10) no
O1 Ti1 O3 9 4_545 85.00(10) no
O1 Ti1 O3 9 7_455 175.90(10) no
O1 Ti1 O3 9 11_554 90.90(10) no
O3 Ti1 O3 4_545 7_455 92.50(10) n
O3 Ti1 O3 4_545 11_554 92.50(10) no
O3 Ti1 O3 7_455 11_554 92.50(10) no
O2 Ti2 O2 . 5 90.40(10) n
O2 Ti2 O2 . 9 90.40(10) no
O2 Ti2 O4 . 3_556 93.70(10) n
O2 Ti2 O4 . 6_565 86.70(10) n
O2 Ti2 O4 . 10_655 175.00(10) n
O2 Ti2 O2 5 9 90.40(10) no
O2 Ti2 O4 5 3_556 175.00(10) no
O2 Ti2 O4 5 6_565 93.70(10) no
O2 Ti2 O4 5 10_655 86.70(10) no
O2 Ti2 O4 9 3_556 86.70(10) no
O2 Ti2 O4 9 6_565 175.00(10) no
O2 Ti2 O4 9 10_655 93.70(10) no
O4 Ti2 O4 3_556 6_565 89.50(10) yes
O4 Ti2 O4 3_556 10_655 89.50(10) no
O4 Ti2 O4 10_655 6_565 89.50(10) no
O1 P1 O3 . . 110.10(10) no
O1 P1 O4 . . 107.70(10) no
O3 P1 O4 . . 109.90(10) no
O1 P1 O2 . . 110.80(10) no
O3 P1 O2 . . 111.00(10) no
O4 P1 O2 . . 107.30(10) no
P1 O1 Ti1 . . 151.30(10) y
P1 O2 Ti2 . . 134.50(10) y
P1 O3 Ti1 . 4 151.60(10) y
P1 O4 Ti2 . 3_456 174.7(2) y
H1 N1 H2 . . 107(3) no

loop_
_geom_bond_atom_site_label_1
_geom_bond_atom_site_label_2
_geom_bond_site_symmetry_2
_geom_bond_distance
_geom_bond_publ_flag
Ti1 O1 . 2.025(2) yes
Ti1 O1 5 2.025(2) n
Ti1 O1 9 2.025(2) n
Ti1 O3 4_545 2.020(2) yes
Ti1 O3 7_455 2.020(2) n
Ti1 O3 11_554 2.020(2) n
Ti2 O2 . 1.961(2) yes
Ti2 O2 5 1.961(2) n
Ti2 O2 9 1.961(2) n
Ti2 O4 3_556 1.922(2) yes
Ti2 O4 6_565 1.922(2) n
Ti2 O4 10_655 1.922(2) n
P1 O1 . 1.523(2) no
P1 O2 . 1.547(2) no
P1 O3 . 1.526(2) no
P1 O4 . 1.542(2) no
O3 Ti1 4 2.020(2) no
O4 Ti2 3_456 1.922(2) no
O5 H3 . 0.860(10) no
N1 H1 . 0.860(10) no
N1 H2 . 0.850(10) no

loop_
_geom_hbond_atom_site_label_D
_geom_hbond_atom_site_label_H
_geom_hbond_atom_site_label_A
_geom_hbond_site_symmetry_A
_geom_hbond_distance_DH
_geom_hbond_distance_HA
_geom_hbond_distance_DA
_geom_hbond_angle_DHA
_geom_hbond_publ_flag
O5 H3 O2 . 0.860(10) 2.30(5) 2.966(4) 135(6) yes
N1 H1 O3 . 0.860(10) 2.030(10) 2.864(3) 165(4) yes
N1 H2 O4 5 0.850(10) 2.350(10) 3.039(4) 138.0(10) yes
N1 H2 O4 4 0.850(10) 2.350(10) 3.039(4) 138.0(10) yes
N1 H2 O4 12_455 0.850(10) 2.350(10) 3.039(4) 138.0(10) yes

loop_
_geom_torsion_atom_site_label_1
_geom_torsion_atom_site_label_2
_geom_torsion_atom_site_label_3
_geom_torsion_atom_site_label_4
_geom_torsion_site_symmetry_1
_geom_torsion_site_symmetry_4
_geom_torsion
_geom_torsion_publ_flag
O3 P1 O1 Ti1 . . 103.0(3) no
O4 P1 O1 Ti1 . . -137.2(3) no
O2 P1 O1 Ti1 . . -20.2(3) no
O3 Ti1 O1 P1 7_455 . -141.6(3) no
O3 Ti1 O1 P1 4_545 . 126.0(3) no
O1 Ti1 O1 P1 5 . -50.8(2) no
O1 Ti1 O1 P1 9 . 41.0(3) no
O1 P1 O2 Ti2 . . 81.8(2) no
O3 P1 O2 Ti2 . . -40.9(2) no
O4 P1 O2 Ti2 . . -160.9(2) no
O4 Ti2 O2 P1 3_556 . 167.9(2) no
O4 Ti2 O2 P1 6_565 . 78.7(2) no
O2 Ti2 O2 P1 9 . -105.40(10) no
O2 Ti2 O2 P1 5 . -15.1(2) no
O1 P1 O3 Ti1 . 4 144.4(3) no
O4 P1 O3 Ti1 . 4 26.0(3) no
O2 P1 O3 Ti1 . 4 -92.5(3) no
